data_4500684
loop_
_publ_author_name
'Mihalcea, Ionut'
'Henry, Natacha'
'Loiseau, Thierry'

_publ_section_title
;
 Revisiting the Uranyl-phthalate System: Isolation and Crystal Structures
 of Two Types of Uranyl&#x2212;Organic Frameworks (UOF)
;
_journal_issue 5
_journal_name_full 'Crystal Growth &amp; Design'
_journal_page_first 1940
_journal_paper_doi 10.1021/cg200106j
_journal_volume 11
_journal_year 2011
_chemical_formula_sum 'C16 H8 K O17 U3'
_chemical_formula_weight 1225.41
_chemical_name_common 'potassium uranyl phthalate'
_chemical_name_systematic
;
 ?
;
_space_group_IT_number 2
_symmetry_space_group_name_Hall '-P 1'
_symmetry_space_group_name_H-M 'P -1'
_atom_sites_solution_hydrogens geom
_atom_sites_solution_primary direct
_atom_sites_solution_secondary difmap
_audit_creation_method SHELXL-97
_cell_angle_alpha 102.423(2)
_cell_angle_beta 104.864(2)
_cell_angle_gamma 101.286(2)
_cell_formula_units_Z 2
_cell_length_a 7.1113(3)
_cell_length_b 13.3625(5)
_cell_length_c 13.6784(5)
_cell_measurement_reflns_used 9944
_cell_measurement_temperature 293(2)
_cell_measurement_theta_max 31.10
_cell_measurement_theta_min 2.58
_cell_volume 1182.74(8)
_computing_cell_refinement 'Bruker SMART/SAINT'
_computing_data_collection 'Bruker SMART'
_computing_data_reduction 'Bruker SMART/SAINT'
_computing_structure_refinement 'SHELXL-97 (Sheldrick, 1997)'
_diffrn_ambient_temperature 293(2)
_diffrn_measured_fraction_theta_full 0.991
_diffrn_measured_fraction_theta_max 0.991
_diffrn_measurement_device_type 'CCD area detector'
_diffrn_radiation_monochromator graphite
_diffrn_radiation_source 'fine-focus sealed tube'
_diffrn_radiation_type MoK\a
_diffrn_radiation_wavelength 0.71073
_diffrn_reflns_av_R_equivalents 0.0495
_diffrn_reflns_av_sigmaI/netI 0.0426
_diffrn_reflns_limit_h_max 10
_diffrn_reflns_limit_h_min -10
_diffrn_reflns_limit_k_max 19
_diffrn_reflns_limit_k_min -19
_diffrn_reflns_limit_l_max 19
_diffrn_reflns_limit_l_min -19
_diffrn_reflns_number 38015
_diffrn_reflns_theta_full 31.37
_diffrn_reflns_theta_max 31.37
_diffrn_reflns_theta_min 1.60
_exptl_absorpt_coefficient_mu 20.747
_exptl_absorpt_correction_T_max 0.5749
_exptl_absorpt_correction_T_min 0.1179
_exptl_absorpt_correction_type empirical
_exptl_absorpt_process_details 'empirical (SADABS)'
_exptl_crystal_colour yellow
_exptl_crystal_density_diffrn 3.441
_exptl_crystal_density_method 'not measured'
_exptl_crystal_description needle
_exptl_crystal_F_000 1070
_exptl_crystal_size_max 0.18
_exptl_crystal_size_mid 0.08
_exptl_crystal_size_min 0.03
_refine_diff_density_max 6.872
_refine_diff_density_min -1.758
_refine_diff_density_rms 0.533
_refine_ls_extinction_coef 0.00101(15)
_refine_ls_extinction_expression Fc^*^=kFc[1+0.001xFc^2^\l^3^/sin(2\q)]^-1/4^
_refine_ls_extinction_method SHELXL
_refine_ls_goodness_of_fit_ref 1.146
_refine_ls_hydrogen_treatment fixed
_refine_ls_matrix_type full
_refine_ls_number_parameters 336
_refine_ls_number_reflns 7705
_refine_ls_number_restraints 0
_refine_ls_restrained_S_all 1.146
_refine_ls_R_factor_all 0.0610
_refine_ls_R_factor_gt 0.0443
_refine_ls_shift/su_max 0.001
_refine_ls_shift/su_mean 0.000
_refine_ls_structure_factor_coef Fsqd
_refine_ls_weighting_details 'calc w=1/[\s^2^(Fo^2^)+(0.0612P)^2^+18.0184P] where P=(Fo^2^+2Fc^2^)/3'
_refine_ls_weighting_scheme calc
_refine_ls_wR_factor_gt 0.1227
_refine_ls_wR_factor_ref 0.1352
_reflns_number_gt 6187
_reflns_number_total 7705
_reflns_threshold_expression >2sigma(I)
_cod_data_source_file cg200106j_si_001.cif
_cod_data_source_block uft081_0m
_cod_original_formula_sum 'C16 H8 K1 O17 U3'
_cod_database_code 4500684

loop_
_symmetry_equiv_pos_as_xyz
'x, y, z'
'-x, -y, -z'

loop_
_atom_site_label
_atom_site_type_symbol
_atom_site_fract_x
_atom_site_fract_y
_atom_site_fract_z
_atom_site_U_iso_or_equiv
_atom_site_adp_type
_atom_site_occupancy
_atom_site_symmetry_multiplicity
_atom_site_calc_flag
_atom_site_refinement_flags
U1 U 0.52045(6) 0.91240(3) 0.09520(3) 0.02305(10) Uani 1 1 d .
U2 U 0.49568(6) 0.59159(3) 0.41530(3) 0.02012(10) Uani 1 1 d .
U3 U 0.31267(6) 0.28292(3) 0.27472(3) 0.01986(10) Uani 1 1 d .
K1 K 1.0000 1.0000 0.0000 0.0415(9) Uani 1 2 d S
K2 K 1.0654(8) 0.5720(4) 0.5732(4) 0.0344(10) Uiso 0.50 1 d P
O1 O 0.5582(14) 0.2781(7) 0.2703(7) 0.0357(18) Uani 1 1 d .
O2 O 0.2426(13) 0.5919(7) 0.4078(7) 0.0357(18) Uani 1 1 d .
O3 O 0.7485(14) 0.5962(7) 0.4163(7) 0.0378(19) Uani 1 1 d .
O4 O 0.2114(13) 0.2520(6) 0.0884(6) 0.0293(16) Uani 1 1 d .
O5 O 0.2258(13) 0.0940(6) 0.2317(6) 0.0291(16) Uani 1 1 d .
O6 O 0.4345(15) 0.4201(6) 0.4176(6) 0.035(2) Uani 1 1 d .
O7 O 0.3713(16) 0.4488(6) 0.2287(6) 0.038(2) Uani 1 1 d .
O8 O 0.3865(14) 0.2252(6) 0.4349(6) 0.0311(18) Uani 1 1 d .
O9 O 0.4558(15) 1.0018(7) 0.2474(6) 0.0362(19) Uani 1 1 d .
O10 O 0.7833(14) 0.9734(8) 0.1502(8) 0.043(2) Uani 1 1 d .
O11 O 0.5957(17) 0.7551(7) 0.0142(7) 0.042(2) Uani 1 1 d .
O12 O 0.0619(15) 0.2824(8) 0.2725(8) 0.042(2) Uani 1 1 d .
O13 O 0.5418(18) 0.9301(7) -0.0659(7) 0.045(3) Uani 1 1 d .
O14 O 0.2575(16) 0.8488(9) 0.0418(8) 0.049(2) Uani 1 1 d .
O15 O 0.554(2) 0.8017(7) 0.2157(7) 0.055(3) Uani 1 1 d .
O16 O 0.4144(14) 0.2155(6) 0.5928(6) 0.0320(18) Uani 1 1 d .
O17 O 0.4040(15) 0.6113(6) 0.2280(6) 0.0335(19) Uani 1 1 d .
C1 C 0.3559(17) 0.5156(7) 0.1765(8) 0.0228(19) Uani 1 1 d .
C2 C 0.3179(18) 0.0340(7) 0.2730(8) 0.026(2) Uani 1 1 d .
C3 C 0.2953(16) 0.2867(7) 0.0267(7) 0.0229(19) Uani 1 1 d .
C4 C 0.3637(16) 0.1690(8) 0.4971(8) 0.0232(19) Uani 1 1 d .
C5 C 0.2806(16) 0.4830(8) 0.0596(8) 0.025(2) Uani 1 1 d .
C6 C 0.2523(16) 0.3839(8) -0.0065(8) 0.0243(19) Uani 1 1 d .
C7 C 0.2798(14) 0.0503(8) 0.4579(8) 0.0219(18) Uani 1 1 d .
C8 C 0.2527(17) -0.0084(8) 0.3571(9) 0.025(2) Uani 1 1 d .
C9 C 0.2252(19) -0.0030(10) 0.5287(10) 0.034(3) Uani 1 1 d .
H9 H 0.2363 0.0366 0.5958 0.041 Uiso 1 1 calc R
C10 C 0.2373(17) 0.5658(9) 0.0138(9) 0.027(2) Uani 1 1 d .
H10 H 0.2536 0.6329 0.0573 0.032 Uiso 1 1 calc R
C11 C 0.171(2) 0.5472(10) -0.0948(9) 0.035(3) Uani 1 1 d .
H11 H 0.1452 0.6019 -0.1237 0.042 Uiso 1 1 calc R
C12 C 0.145(2) 0.4487(11) -0.1591(9) 0.040(3) Uani 1 1 d .
H12 H 0.0965 0.4358 -0.2318 0.048 Uiso 1 1 calc R
C13 C 0.157(2) -0.1099(10) 0.5025(11) 0.037(3) Uani 1 1 d .
H13 H 0.1312 -0.1437 0.5522 0.044 Uiso 1 1 calc R
C14 C 0.1892(19) 0.3676(9) -0.1159(8) 0.031(2) Uani 1 1 d .
H14 H 0.1769 0.3016 -0.1603 0.037 Uiso 1 1 calc R
C15 C 0.1771(19) -0.1189(9) 0.3280(11) 0.037(3) Uani 1 1 d .
H15 H 0.1601 -0.1589 0.2602 0.044 Uiso 1 1 calc R
C16 C 0.127(2) -0.1687(9) 0.4005(12) 0.040(3) Uani 1 1 d .
H16 H 0.0736 -0.2420 0.3806 0.048 Uiso 1 1 calc R

loop_
_atom_site_aniso_label
_atom_site_aniso_U_11
_atom_site_aniso_U_22
_atom_site_aniso_U_33
_atom_site_aniso_U_23
_atom_site_aniso_U_13
_atom_site_aniso_U_12
U1 0.0347(2) 0.02272(17) 0.02091(18) 0.01149(13) 0.01530(15) 0.01343(14)
U2 0.0319(2) 0.01491(15) 0.01372(16) 0.00536(11) 0.00620(13) 0.00622(13)
U3 0.02938(19) 0.01540(15) 0.01431(16) 0.00352(12) 0.00643(13) 0.00609(12)
K1 0.0326(18) 0.060(3) 0.036(2) 0.0182(18) 0.0127(16) 0.0143(18)
O1 0.035(4) 0.033(4) 0.039(5) 0.012(4) 0.013(4) 0.007(4)
O2 0.034(4) 0.038(4) 0.038(5) 0.016(4) 0.012(4) 0.008(4)
O3 0.034(4) 0.041(5) 0.042(5) 0.016(4) 0.011(4) 0.015(4)
O4 0.039(4) 0.027(4) 0.017(3) 0.005(3) 0.008(3) 0.000(3)
O5 0.041(4) 0.022(3) 0.021(3) 0.007(3) 0.004(3) 0.006(3)
O6 0.069(6) 0.017(3) 0.013(3) 0.003(3) 0.006(4) 0.009(4)
O7 0.071(6) 0.017(3) 0.016(3) 0.004(3) 0.002(4) 0.003(4)
O8 0.055(5) 0.017(3) 0.018(3) 0.008(3) 0.010(3) 0.004(3)
O9 0.058(6) 0.042(5) 0.024(4) 0.016(4) 0.022(4) 0.029(4)
O10 0.032(5) 0.046(5) 0.050(6) 0.012(4) 0.015(4) 0.005(4)
O11 0.074(7) 0.032(4) 0.037(5) 0.017(4) 0.030(5) 0.025(4)
O12 0.040(5) 0.053(5) 0.045(5) 0.019(4) 0.019(4) 0.022(4)
O13 0.090(8) 0.041(5) 0.032(5) 0.024(4) 0.037(5) 0.041(5)
O14 0.039(5) 0.058(6) 0.048(6) 0.013(5) 0.013(5) 0.007(5)
O15 0.122(10) 0.035(5) 0.031(5) 0.027(4) 0.040(6) 0.031(6)
O16 0.057(5) 0.020(3) 0.020(4) 0.004(3) 0.016(4) 0.008(3)
O17 0.059(6) 0.020(3) 0.019(3) 0.008(3) 0.008(4) 0.006(3)
C1 0.035(5) 0.017(4) 0.020(4) 0.009(4) 0.012(4) 0.008(4)
C2 0.041(6) 0.013(4) 0.017(4) -0.002(3) 0.007(4) 0.002(4)
C3 0.032(5) 0.019(4) 0.010(4) -0.003(3) 0.000(3) 0.004(4)
C4 0.028(5) 0.025(4) 0.024(5) 0.014(4) 0.010(4) 0.011(4)
C5 0.029(5) 0.021(4) 0.014(4) 0.004(3) -0.003(4) -0.003(4)
C6 0.028(5) 0.026(5) 0.019(4) 0.008(4) 0.006(4) 0.006(4)
C7 0.017(4) 0.028(5) 0.023(5) 0.014(4) 0.005(4) 0.005(4)
C8 0.030(5) 0.019(4) 0.029(5) 0.010(4) 0.009(4) 0.008(4)
C9 0.039(6) 0.035(6) 0.037(6) 0.023(5) 0.015(5) 0.007(5)
C10 0.030(5) 0.027(5) 0.027(5) 0.012(4) 0.007(4) 0.013(4)
C11 0.043(7) 0.040(6) 0.026(5) 0.021(5) 0.008(5) 0.014(5)
C12 0.049(7) 0.051(7) 0.018(5) 0.015(5) 0.001(5) 0.011(6)
C13 0.042(7) 0.032(6) 0.043(7) 0.023(5) 0.017(6) 0.005(5)
C14 0.045(7) 0.030(5) 0.016(4) 0.000(4) 0.010(4) 0.012(5)
C15 0.038(6) 0.022(5) 0.047(7) 0.012(5) 0.009(6) 0.003(5)
C16 0.046(7) 0.021(5) 0.059(8) 0.019(5) 0.021(6) 0.008(5)

loop_
_atom_type_symbol
_atom_type_description
_atom_type_scat_dispersion_real
_atom_type_scat_dispersion_imag
_atom_type_scat_source
C C 0.0033 0.0016 'International Tables Vol C Tables 4.2.6.8 and 6.1.1.4'
H H 0.0000 0.0000 'International Tables Vol C Tables 4.2.6.8 and 6.1.1.4'
O O 0.0106 0.0060 'International Tables Vol C Tables 4.2.6.8 and 6.1.1.4'
U U -9.6767 9.6646 'International Tables Vol C Tables 4.2.6.8 and 6.1.1.4'
K K 0.2009 0.2494 'International Tables Vol C Tables 4.2.6.8 and 6.1.1.4'

loop_
_geom_angle_atom_site_label_1
_geom_angle_atom_site_label_2
_geom_angle_atom_site_label_3
_geom_angle
_geom_angle_site_symmetry_1
_geom_angle_site_symmetry_3
O10 U1 O14 178.6(5) . .
O10 U1 O13 88.8(4) . .
O14 U1 O13 92.2(5) . .
O10 U1 O13 91.5(4) . 2_675
O14 U1 O13 89.8(5) . 2_675
O13 U1 O13 67.5(3) . 2_675
O10 U1 O9 92.1(4) . .
O14 U1 O9 87.8(4) . .
O13 U1 O9 141.4(3) . .
O13 U1 O9 73.9(3) 2_675 .
O10 U1 O11 88.6(4) . .
O14 U1 O11 90.7(5) . .
O13 U1 O11 74.5(3) . .
O13 U1 O11 142.0(3) 2_675 .
O9 U1 O11 144.1(3) . .
O10 U1 O15 88.7(5) . .
O14 U1 O15 89.9(5) . .
O13 U1 O15 145.4(3) . .
O13 U1 O15 147.1(3) 2_675 .
O9 U1 O15 73.2(3) . .
O11 U1 O15 70.9(3) . .
O10 U1 U1 90.2(3) . 2_675
O14 U1 U1 91.2(3) . 2_675
O13 U1 U1 33.9(2) . 2_675
O13 U1 U1 33.6(2) 2_675 2_675
O9 U1 U1 107.50(19) . 2_675
O11 U1 U1 108.4(2) . 2_675
O15 U1 U1 178.7(3) . 2_675
O10 U1 K1 40.7(3) . .
O14 U1 K1 140.0(3) . .
O13 U1 K1 48.9(3) . .
O13 U1 K1 83.5(3) 2_675 .
O9 U1 K1 127.2(2) . .
O11 U1 K1 72.2(2) . .
O15 U1 K1 116.2(3) . .
U1 U1 K1 62.482(10) 2_675 .
O10 U1 K1 138.4(3) . 1_455
O14 U1 K1 42.9(4) . 1_455
O13 U1 K1 82.1(3) . 1_455
O13 U1 K1 47.5(3) 2_675 1_455
O9 U1 K1 72.0(2) . 1_455
O11 U1 K1 126.8(3) . 1_455
O15 U1 K1 120.7(3) . 1_455
U1 U1 K1 60.621(10) 2_675 1_455
K1 U1 K1 123.103(9) . 1_455
O2 U2 O3 176.1(4) . .
O2 U2 O6 91.2(4) . .
O3 U2 O6 91.7(4) . .
O2 U2 O6 91.7(4) . 2_666
O3 U2 O6 91.7(4) . 2_666
O6 U2 O6 69.3(3) . 2_666
O2 U2 O17 85.7(4) . .
O3 U2 O17 90.7(4) . .
O6 U2 O17 112.6(3) . .
O6 U2 O17 176.9(3) 2_666 .
O2 U2 O16 92.5(3) . 2_666
O3 U2 O16 84.6(4) . 2_666
O6 U2 O16 175.9(3) . 2_666
O6 U2 O16 112.4(3) 2_666 2_666
O17 U2 O16 66.0(2) . 2_666
O2 U2 O7 90.8(4) . .
O3 U2 O7 88.1(4) . .
O6 U2 O7 64.3(2) . .
O6 U2 O7 133.5(2) 2_666 .
O17 U2 O7 48.5(2) . .
O16 U2 O7 113.9(2) 2_666 .
O2 U2 O8 87.9(4) . 2_666
O3 U2 O8 92.0(4) . 2_666
O6 U2 O8 133.3(2) . 2_666
O6 U2 O8 64.1(2) 2_666 2_666
O17 U2 O8 113.9(2) . 2_666
O16 U2 O8 48.7(2) 2_666 2_666
O7 U2 O8 162.4(2) . 2_666
O2 U2 C4 91.4(3) . 2_666
O3 U2 C4 86.9(4) . 2_666
O6 U2 C4 157.6(3) . 2_666
O6 U2 C4 88.5(3) 2_666 2_666
O17 U2 C4 89.8(3) . 2_666
O16 U2 C4 24.0(2) 2_666 2_666
O7 U2 C4 137.9(2) . 2_666
O8 U2 C4 24.7(2) 2_666 2_666
O2 U2 C1 87.8(4) . .
O3 U2 C1 89.7(4) . .
O6 U2 C1 88.6(2) . .
O6 U2 C1 157.9(3) 2_666 .
O17 U2 C1 24.0(2) . .
O16 U2 C1 89.8(2) 2_666 .
O7 U2 C1 24.5(2) . .
O8 U2 C1 137.9(2) 2_666 .
C4 U2 C1 113.7(3) 2_666 .
O2 U2 U2 91.8(3) . 2_666
O3 U2 U2 92.1(3) . 2_666
O6 U2 U2 34.65(18) . 2_666
O6 U2 U2 34.62(18) 2_666 2_666
O17 U2 U2 147.15(17) . 2_666
O16 U2 U2 146.83(17) 2_666 2_666
O7 U2 U2 98.91(16) . 2_666
O8 U2 U2 98.70(15) 2_666 2_666
C4 U2 U2 123.06(19) 2_666 2_666
C1 U2 U2 123.26(17) . 2_666
O2 U2 U3 89.5(3) . .
O3 U2 U3 91.8(3) . .
O6 U2 U3 27.60(18) . .
O6 U2 U3 96.85(19) 2_666 .
O17 U2 U3 84.97(17) . .
O16 U2 U3 150.64(16) 2_666 .
O7 U2 U3 36.76(16) . .
O8 U2 U3 160.68(15) 2_666 .
C4 U2 U3 174.58(18) 2_666 .
C1 U2 U3 61.03(17) . .
U2 U2 U3 62.235(11) 2_666 .
O12 U3 O1 176.9(5) . .
O12 U3 O6 90.9(4) . .
O1 U3 O6 92.2(4) . .
O12 U3 O5 90.5(4) . .
O1 U3 O5 87.5(3) . .
O6 U3 O5 138.3(3) . .
O12 U3 O4 89.4(4) . .
O1 U3 O4 88.1(4) . .
O6 U3 O4 138.2(3) . .
O5 U3 O4 83.6(3) . .
O12 U3 O7 93.2(4) . .
O1 U3 O7 87.6(4) . .
O6 U3 O7 69.0(3) . .
O5 U3 O7 152.4(3) . .
O4 U3 O7 69.2(3) . .
O12 U3 O8 93.5(4) . .
O1 U3 O8 88.0(4) . .
O6 U3 O8 68.6(3) . .
O5 U3 O8 69.7(2) . .
O4 U3 O8 153.1(3) . .
O7 U3 O8 137.1(3) . .
O12 U3 U2 90.4(3) . .
O1 U3 U2 92.1(3) . .
O6 U3 U2 28.17(19) . .
O5 U3 U2 166.42(18) . .
O4 U3 U2 109.99(18) . .
O7 U3 U2 40.95(18) . .
O8 U3 U2 96.71(17) . .
O12 U3 U2 90.1(3) . 2_666
O1 U3 U2 92.7(3) . 2_666
O6 U3 U2 27.79(19) . 2_666
O5 U3 U2 110.49(18) . 2_666
O4 U3 U2 165.93(18) . 2_666
O7 U3 U2 96.82(18) . 2_666
O8 U3 U2 40.90(17) . 2_666
U2 U3 U2 55.950(10) . 2_666
O12 U3 K2 146.9(4) . 2_766
O1 U3 K2 36.1(3) . 2_766
O6 U3 K2 56.0(3) . 2_766
O5 U3 K2 113.8(2) . 2_766
O4 U3 K2 114.3(2) . 2_766
O7 U3 K2 75.7(2) . 2_766
O8 U3 K2 75.9(2) . 2_766
U2 U3 K2 60.70(7) . 2_766
U2 U3 K2 61.18(7) 2_666 2_766
O12 U3 K2 33.8(4) . 2_666
O1 U3 K2 149.2(3) . 2_666
O6 U3 K2 57.1(3) . 2_666
O5 U3 K2 114.6(2) . 2_666
O4 U3 K2 114.4(2) . 2_666
O7 U3 K2 81.8(3) . 2_666
O8 U3 K2 80.6(2) . 2_666
U2 U3 K2 61.30(7) . 2_666
U2 U3 K2 60.29(7) 2_666 2_666
K2 U3 K2 113.09(12) 2_766 2_666
O12 U3 K1 82.6(3) . 1_445
O1 U3 K1 94.4(3) . 1_445
O6 U3 K1 172.9(3) . 1_445
O5 U3 K1 39.67(18) . 1_445
O4 U3 K1 44.97(18) . 1_445
O7 U3 K1 113.89(18) . 1_445
O8 U3 K1 108.95(17) . 1_445
U2 U3 K1 153.694(10) . 1_445
U2 U3 K1 148.701(10) 2_666 1_445
K2 U3 K1 130.47(7) 2_766 1_445
K2 U3 K1 116.34(7) 2_666 1_445
O10 K1 O10 180.0(4) . 2_775
O10 K1 O5 61.6(3) . 1_665
O10 K1 O5 118.4(3) 2_775 1_665
O10 K1 O5 118.4(3) . 2_665
O10 K1 O5 61.6(3) 2_775 2_665
O5 K1 O5 180.000(1) 1_665 2_665
O10 K1 O14 82.1(3) . 2_675
O10 K1 O14 97.9(3) 2_775 2_675
O5 K1 O14 102.0(3) 1_665 2_675
O5 K1 O14 78.0(3) 2_665 2_675
O10 K1 O14 97.9(3) . 1_655
O10 K1 O14 82.1(3) 2_775 1_655
O5 K1 O14 78.0(3) 1_665 1_655
O5 K1 O14 102.0(3) 2_665 1_655
O14 K1 O14 180.000(2) 2_675 1_655
O10 K1 O13 57.9(2) . .
O10 K1 O13 122.1(2) 2_775 .
O5 K1 O13 117.8(2) 1_665 .
O5 K1 O13 62.2(2) 2_665 .
O14 K1 O13 57.7(3) 2_675 .
O14 K1 O13 122.3(3) 1_655 .
O10 K1 O13 122.1(2) . 2_775
O10 K1 O13 57.9(2) 2_775 2_775
O5 K1 O13 62.2(2) 1_665 2_775
O5 K1 O13 117.8(2) 2_665 2_775
O14 K1 O13 122.3(3) 2_675 2_775
O14 K1 O13 57.7(3) 1_655 2_775
O13 K1 O13 180.0 . 2_775
O10 K1 O4 99.9(2) . 1_665
O10 K1 O4 80.1(2) 2_775 1_665
O5 K1 O4 61.03(19) 1_665 1_665
O5 K1 O4 118.97(19) 2_665 1_665
O14 K1 O4 61.6(3) 2_675 1_665
O14 K1 O4 118.4(3) 1_655 1_665
O13 K1 O4 117.0(2) . 1_665
O13 K1 O4 63.0(2) 2_775 1_665
O10 K1 O4 80.1(2) . 2_665
O10 K1 O4 99.9(2) 2_775 2_665
O5 K1 O4 118.97(19) 1_665 2_665
O5 K1 O4 61.03(19) 2_665 2_665
O14 K1 O4 118.4(3) 2_675 2_665
O14 K1 O4 61.6(3) 1_655 2_665
O13 K1 O4 63.0(2) . 2_665
O13 K1 O4 117.0(2) 2_775 2_665
O4 K1 O4 180.000(1) 1_665 2_665
O10 K1 U1 23.5(2) . .
O10 K1 U1 156.5(2) 2_775 .
O5 K1 U1 84.94(16) 1_665 .
O5 K1 U1 95.06(16) 2_665 .
O14 K1 U1 73.40(19) 2_675 .
O14 K1 U1 106.60(19) 1_655 .
O13 K1 U1 34.89(15) . .
O13 K1 U1 145.11(15) 2_775 .
O4 K1 U1 112.68(15) 1_665 .
O4 K1 U1 67.32(15) 2_665 .
O10 K1 U1 156.5(2) . 2_775
O10 K1 U1 23.5(2) 2_775 2_775
O5 K1 U1 95.06(16) 1_665 2_775
O5 K1 U1 84.94(16) 2_665 2_775
O14 K1 U1 106.60(19) 2_675 2_775
O14 K1 U1 73.40(19) 1_655 2_775
O13 K1 U1 145.11(15) . 2_775
O13 K1 U1 34.89(15) 2_775 2_775
O4 K1 U1 67.32(15) 1_665 2_775
O4 K1 U1 112.68(15) 2_665 2_775
U1 K1 U1 180.000(11) . 2_775
K2 K2 O3 66.6(3) 2_766 .
K2 K2 O3 65.4(3) 2_766 2_766
O3 K2 O3 132.0(2) . 2_766
K2 K2 O2 66.8(3) 2_766 2_666
O3 K2 O2 84.6(3) . 2_666
O3 K2 O2 76.9(3) 2_766 2_666
K2 K2 O2 66.4(3) 2_766 1_655
O3 K2 O2 77.2(3) . 1_655
O3 K2 O2 84.0(3) 2_766 1_655
O2 K2 O2 133.2(2) 2_666 1_655
K2 K2 O1 145.3(4) 2_766 2_766
O3 K2 O1 133.7(3) . 2_766
O3 K2 O1 88.9(3) 2_766 2_766
O2 K2 O1 132.1(3) 2_666 2_766
O2 K2 O1 89.0(3) 1_655 2_766
K2 K2 O12 141.4(4) 2_766 2_666
O3 K2 O12 86.4(3) . 2_666
O3 K2 O12 134.0(3) 2_766 2_666
O2 K2 O12 84.4(3) 2_666 2_666
O2 K2 O12 135.9(3) 1_655 2_666
O1 K2 O12 73.3(3) 2_766 2_666
K2 K2 U2 74.5(3) 2_766 2_766
O3 K2 U2 136.7(3) . 2_766
O3 K2 U2 20.47(19) 2_766 2_766
O2 K2 U2 97.4(2) 2_666 2_766
O2 K2 U2 70.2(2) 1_655 2_766
O1 K2 U2 74.2(2) 2_766 2_766
O12 K2 U2 136.9(3) 2_666 2_766
K2 K2 U2 73.4(3) 2_766 .
O3 K2 U2 19.57(19) . .
O3 K2 U2 134.6(3) 2_766 .
O2 K2 U2 69.8(2) 2_666 .
O2 K2 U2 96.7(2) 1_655 .
O1 K2 U2 136.4(2) 2_766 .
O12 K2 U2 72.8(2) 2_666 .
U2 K2 U2 147.91(14) 2_766 .
K2 K2 U2 75.2(3) 2_766 1_655
O3 K2 U2 97.6(2) . 1_655
O3 K2 U2 70.2(2) 2_766 1_655
O2 K2 U2 137.4(2) 2_666 1_655
O2 K2 U2 20.42(18) 1_655 1_655
O1 K2 U2 74.3(2) 2_766 1_655
O12 K2 U2 138.2(3) 2_666 1_655
U2 K2 U2 53.08(7) 2_766 1_655
U2 K2 U2 117.14(13) . 1_655
K2 K2 U2 73.1(3) 2_766 2_666
O3 K2 U2 69.7(2) . 2_666
O3 K2 U2 96.2(2) 2_766 2_666
O2 K2 U2 19.42(18) 2_666 2_666
O2 K2 U2 135.2(2) 1_655 2_666
O1 K2 U2 135.7(2) 2_766 2_666
O12 K2 U2 71.8(2) 2_666 2_666
U2 K2 U2 116.70(12) 2_766 2_666
U2 K2 U2 52.62(7) . 2_666
U2 K2 U2 148.27(14) 1_655 2_666
K2 K2 U3 124.8(3) 2_766 2_766
O3 K2 U3 138.2(2) . 2_766
O3 K2 U3 73.9(2) 2_766 2_766
O2 K2 U3 137.1(2) 2_666 2_766
O2 K2 U3 73.9(2) 1_655 2_766
O1 K2 U3 20.56(18) 2_766 2_766
O12 K2 U3 93.8(2) 2_666 2_766
U2 K2 U3 56.39(7) 2_766 2_766
U2 K2 U3 149.87(14) . 2_766
U2 K2 U3 56.37(7) 1_655 2_766
U2 K2 U3 149.14(14) 2_666 2_766
U3 O1 K2 123.3(4) . 2_766
U2 O2 K2 127.9(4) . 2_666
U2 O2 K2 125.0(4) . 1_455
K2 O2 K2 46.8(2) 2_666 1_455
U2 O3 K2 128.6(4) . .
U2 O3 K2 125.7(4) . 2_766
K2 O3 K2 48.0(2) . 2_766
C3 O4 U3 133.0(7) . .
C3 O4 K1 112.2(6) . 1_445
U3 O4 K1 103.6(2) . 1_445
C2 O5 U3 129.3(7) . .
C2 O5 K1 114.1(6) . 1_445
U3 O5 K1 110.1(3) . 1_445
U3 O6 U2 124.2(3) . .
U3 O6 U2 125.0(3) . 2_666
U2 O6 U2 110.7(3) . 2_666
C1 O7 U3 160.5(7) . .
C1 O7 U2 95.1(6) . .
U3 O7 U2 102.3(3) . .
C4 O8 U3 158.4(7) . .
C4 O8 U2 94.1(6) . 2_666
U3 O8 U2 102.1(2) . 2_666
C2 O9 U1 139.7(8) 1_565 .
U1 O10 K1 115.8(5) . .
C3 O11 U1 149.4(8) 2_665 .
U3 O12 K2 126.9(5) . 2_666
U1 O13 U1 112.5(3) . 2_675
U1 O13 K1 96.2(4) . .
U1 O13 K1 98.0(4) 2_675 .
U1 O14 K1 113.6(5) . 1_455
C4 O16 U2 99.2(6) . 2_666
C1 O17 U2 99.7(6) . .
O17 C1 O7 116.8(9) . .
O17 C1 C5 121.1(8) . .
O7 C1 C5 122.1(9) . .
O17 C1 U2 56.3(5) . .
O7 C1 U2 60.5(5) . .
C5 C1 U2 176.7(7) . .
O9 C2 O5 125.1(10) 1_545 .
O9 C2 C8 115.5(9) 1_545 .
O5 C2 C8 119.3(10) . .
O11 C3 O4 124.7(10) 2_665 .
O11 C3 C6 115.2(9) 2_665 .
O4 C3 C6 119.9(9) . .
O16 C4 O8 117.7(9) . .
O16 C4 C7 120.5(8) . .
O8 C4 C7 121.8(9) . .
O16 C4 U2 56.8(5) . 2_666
O8 C4 U2 61.1(5) . 2_666
C7 C4 U2 175.1(7) . 2_666
C6 C5 C10 118.5(9) . .
C6 C5 C1 126.8(9) . .
C10 C5 C1 114.6(9) . .
C5 C6 C14 119.7(9) . .
C5 C6 C3 126.4(9) . .
C14 C6 C3 113.8(9) . .
C8 C7 C9 118.6(10) . .
C8 C7 C4 123.7(8) . .
C9 C7 C4 117.7(10) . .
C7 C8 C15 119.8(10) . .
C7 C8 C2 125.9(9) . .
C15 C8 C2 113.9(10) . .
C13 C9 C7 122.1(12) . .
C11 C10 C5 120.7(10) . .
C12 C11 C10 120.1(10) . .
C11 C12 C14 120.1(10) . .
C9 C13 C16 119.1(11) . .
C12 C14 C6 120.9(10) . .
C16 C15 C8 119.9(12) . .
C15 C16 C13 120.4(11) . .

loop_
_geom_bond_atom_site_label_1
_geom_bond_atom_site_label_2
_geom_bond_distance
_geom_bond_site_symmetry_2
U1 O10 1.773(9) .
U1 O14 1.778(10) .
U1 O13 2.306(8) .
U1 O13 2.329(8) 2_675
U1 O9 2.368(8) .
U1 O11 2.382(8) .
U1 O15 2.439(8) .
U1 U1 3.8534(7) 2_675
U1 K1 4.0084(4) .
U1 K1 4.0795(4) 1_455
U2 O2 1.777(9) .
U2 O3 1.783(9) .
U2 O6 2.256(7) .
U2 O6 2.258(7) 2_666
U2 O17 2.561(7) .
U2 O16 2.565(7) 2_666
U2 O7 2.650(8) .
U2 O8 2.656(7) 2_666
U2 C4 3.025(10) 2_666
U2 C1 3.034(10) .
U2 U2 3.7135(6) 2_666
U2 U3 3.9505(5) .
U3 O12 1.774(9) .
U3 O1 1.775(9) .
U3 O6 2.214(7) .
U3 O5 2.379(7) .
U3 O4 2.382(7) .
U3 O7 2.420(7) .
U3 O8 2.442(7) .
U3 U2 3.9659(5) 2_666
U3 K2 4.223(5) 2_766
U3 K2 4.300(5) 2_666
U3 K1 4.4348(4) 1_445
K1 O10 2.906(10) .
K1 O10 2.906(10) 2_775
K1 O5 3.014(8) 1_665
K1 O5 3.014(8) 2_665
K1 O14 3.028(11) 2_675
K1 O14 3.028(11) 1_655
K1 O13 3.040(12) .
K1 O13 3.040(12) 2_775
K1 O4 3.224(8) 1_665
K1 O4 3.224(8) 2_665
K1 U1 4.0084(4) 2_775
K2 K2 2.294(11) 2_766
K2 O3 2.809(11) .
K2 O3 2.834(10) 2_766
K2 O2 2.885(10) 2_666
K2 O2 2.892(10) 1_655
K2 O1 2.979(11) 2_766
K2 O12 2.994(11) 2_666
K2 U2 4.137(5) 2_766
K2 U2 4.173(5) 1_655
K2 U2 4.217(5) 2_666
K2 U3 4.223(5) 2_766
O1 K2 2.979(11) 2_766
O2 K2 2.885(10) 2_666
O2 K2 2.892(10) 1_455
O3 K2 2.834(10) 2_766
O4 C3 1.266(12) .
O4 K1 3.224(7) 1_445
O5 C2 1.267(13) .
O5 K1 3.014(8) 1_445
O6 U2 2.258(7) 2_666
O7 C1 1.262(11) .
O8 C4 1.270(11) .
O8 U2 2.656(7) 2_666
O9 C2 1.243(14) 1_565
O11 C3 1.218(14) 2_665
O12 K2 2.994(11) 2_666
O13 U1 2.329(8) 2_675
O14 K1 3.028(11) 1_455
O16 C4 1.245(13) .
O16 U2 2.565(7) 2_666
O17 C1 1.252(12) .
C1 C5 1.484(14) .
C2 O9 1.243(14) 1_545
C2 C8 1.519(14) .
C3 O11 1.218(14) 2_665
C3 C6 1.524(14) .
C4 C7 1.503(14) .
C4 U2 3.025(10) 2_666
C5 C6 1.379(14) .
C5 C10 1.430(14) .
C6 C14 1.402(14) .
C7 C8 1.377(15) .
C7 C9 1.407(13) .
C8 C15 1.398(14) .
C9 C13 1.350(17) .
C10 C11 1.388(16) .
C11 C12 1.363(19) .
C12 C14 1.393(17) .
C13 C16 1.38(2) .
C15 C16 1.387(17) .
